data_2209727
loop_
_publ_author_name
'Hai-Zhen Xu'
'Xue-Kai Si'
'You-Quan Zhu'
'Hai-Bin Song'

_publ_section_title
(4<i>Z</i>)-4-[(4-Fluorobenzylamino)(phenyl)methylene]-3-methyl-1-phenyl-1<i>H</i>-pyrazol-5(4<i>H</i>)-one
_journal_coeditor_code AT2051
_journal_issue 8
_journal_name_full 'Acta Crystallographica Section E'
_journal_page_first o3266
_journal_page_last o3268
_journal_paper_doi 10.1107/S1600536806025748
_journal_volume 62
_journal_year 2006
_chemical_formula_iupac 'C24 H20 F N3 O'
_chemical_formula_moiety 'C24 H20 F N3 O'
_chemical_formula_sum 'C24 H20 F N3 O'
_chemical_formula_weight 385.43
_chemical_name_systematic
;
(4Z)-4-[(4-Fluorobenzylamino)(phenyl)methylene]-3-methyl-1-phenyl-
1H-pyrazol-5(4H)-one
;
_space_group_IT_number 2
_symmetry_cell_setting triclinic
_symmetry_space_group_name_Hall '-P 1'
_symmetry_space_group_name_H-M 'P -1'
_atom_sites_solution_hydrogens geom
_atom_sites_solution_primary direct
_atom_sites_solution_secondary difmap
_cell_angle_alpha 98.162(6)
_cell_angle_beta 95.571(6)
_cell_angle_gamma 116.225(6)
_cell_formula_units_Z 2
_cell_length_a 10.115(4)
_cell_length_b 10.456(4)
_cell_length_c 11.192(4)
_cell_measurement_reflns_used 944
_cell_measurement_temperature 294(2)
_cell_measurement_theta_max 20.97
_cell_measurement_theta_min 2.33
_cell_volume 1033.9(7)
_computing_cell_refinement SMART
_computing_data_collection 'SMART (Bruker, 1999)'
_computing_data_reduction 'SAINT (Bruker, 1999)'
_computing_molecular_graphics 'SHELXTL (Bruker, 1999)'
_computing_publication_material SHELXTL
_computing_structure_refinement 'SHELXL97 (Sheldrick, 1997)'
_computing_structure_solution 'SHELXS97 (Sheldrick, 1997)'
_diffrn_ambient_temperature 294(2)
_diffrn_measured_fraction_theta_full 0.993
_diffrn_measured_fraction_theta_max 0.993
_diffrn_measurement_device_type 'Bruker SMART CCD area-detector'
_diffrn_measurement_method '\f and \w'
_diffrn_radiation_monochromator graphite
_diffrn_radiation_source 'fine-focus sealed tube'
_diffrn_radiation_type MoK\a
_diffrn_radiation_wavelength 0.71073
_diffrn_reflns_av_R_equivalents 0.0380
_diffrn_reflns_av_sigmaI/netI 0.0922
_diffrn_reflns_limit_h_max 12
_diffrn_reflns_limit_h_min -11
_diffrn_reflns_limit_k_max 9
_diffrn_reflns_limit_k_min -12
_diffrn_reflns_limit_l_max 13
_diffrn_reflns_limit_l_min -12
_diffrn_reflns_number 5308
_diffrn_reflns_theta_full 25.00
_diffrn_reflns_theta_max 25.00
_diffrn_reflns_theta_min 1.87
_exptl_absorpt_coefficient_mu 0.083
_exptl_absorpt_correction_T_max 0.9901
_exptl_absorpt_correction_T_min 0.9754
_exptl_absorpt_correction_type multi-scan
_exptl_absorpt_process_details '(SADABS; Sheldrick, 1996)'
_exptl_crystal_colour colourless
_exptl_crystal_density_diffrn 1.238
_exptl_crystal_density_method 'not measured'
_exptl_crystal_description prism
_exptl_crystal_F_000 404
_exptl_crystal_size_max 0.30
_exptl_crystal_size_mid 0.24
_exptl_crystal_size_min 0.12
_refine_diff_density_max 0.275
_refine_diff_density_min -0.196
_refine_ls_extinction_coef 0.015(3)
_refine_ls_extinction_expression Fc^*^=kFc[1+0.001xFc^2^\l^3^/sin(2\q)]^-1/4^
_refine_ls_extinction_method 'SHELXL97 (Sheldrick, 1997)'
_refine_ls_goodness_of_fit_ref 1.008
_refine_ls_hydrogen_treatment mixed
_refine_ls_matrix_type full
_refine_ls_number_parameters 264
_refine_ls_number_reflns 3622
_refine_ls_number_restraints 0
_refine_ls_restrained_S_all 1.008
_refine_ls_R_factor_all 0.1419
_refine_ls_R_factor_gt 0.0565
_refine_ls_shift/su_max 0.000
_refine_ls_shift/su_mean 0.000
_refine_ls_structure_factor_coef Fsqd
_refine_ls_weighting_details 'calc w = 1/[\s^2^(Fo^2^)+(0.0728P)^2^] where P=(Fo^2^+2Fc^2^)/3'
_refine_ls_weighting_scheme calc
_refine_ls_wR_factor_gt 0.1298
_refine_ls_wR_factor_ref 0.1682
_reflns_number_gt 1730
_reflns_number_total 3622
_reflns_threshold_expression I>2\s(I)
_cod_data_source_file at2051.cif
_cod_data_source_block I
_cod_original_cell_volume 1033.9(6)
_cod_database_code 2209727
_cod_database_fobs_code 2209727

loop_
_symmetry_equiv_pos_as_xyz
'x, y, z'
'-x, -y, -z'

loop_
_atom_site_type_symbol
_atom_site_label
_atom_site_fract_x
_atom_site_fract_y
_atom_site_fract_z
_atom_site_U_iso_or_equiv
_atom_site_adp_type
_atom_site_calc_flag
_atom_site_refinement_flags
_atom_site_occupancy
F F1 0.5356(4) 1.1149(3) 0.9201(3) 0.1726(15) Uani d . 1
O O1 0.9144(3) 1.1696(2) 0.46432(19) 0.0689(7) Uani d . 1
N N1 0.9596(3) 1.1807(2) 0.2632(2) 0.0461(7) Uani d . 1
N N2 0.9305(3) 1.0818(3) 0.1536(2) 0.0502(7) Uani d . 1
N N3 0.7610(3) 0.8891(3) 0.4825(2) 0.0696(9) Uani d . 1
H H3A 0.8045 0.9812 0.5125 0.084 Uiso calc R 1
C C1 1.0509(4) 1.3793(3) 0.1555(3) 0.0638(10) Uani d . 1
H H1 1.0166 1.3118 0.0816 0.077 Uiso calc R 1
C C2 1.1213(4) 1.5269(4) 0.1561(4) 0.0832(12) Uani d . 1
H H2 1.1350 1.5581 0.0824 0.100 Uiso calc R 1
C C3 1.1712(4) 1.6276(4) 0.2645(4) 0.0802(12) Uani d . 1
H H3 1.2176 1.7267 0.2644 0.096 Uiso calc R 1
C C4 1.1522(4) 1.5809(4) 0.3726(4) 0.0761(11) Uani d . 1
H H4 1.1858 1.6487 0.4463 0.091 Uiso calc R 1
C C5 1.0832(4) 1.4335(3) 0.3731(3) 0.0646(10) Uani d . 1
H H5 1.0715 1.4027 0.4471 0.077 Uiso calc R 1
C C6 1.0317(3) 1.3323(3) 0.2644(3) 0.0458(8) Uani d . 1
C C7 0.9080(3) 1.1104(3) 0.3571(3) 0.0483(8) Uani d . 1
C C8 0.8445(3) 0.9584(3) 0.3031(3) 0.0405(7) Uani d . 1
C C9 0.8629(3) 0.9515(3) 0.1778(3) 0.0453(8) Uani d . 1
C C10 0.8178(4) 0.8216(3) 0.0780(3) 0.0727(11) Uani d . 1
H H10A 0.8535 0.8529 0.0056 0.109 Uiso calc R 1
H H10B 0.7106 0.7662 0.0603 0.109 Uiso calc R 1
H H10C 0.8604 0.7620 0.1038 0.109 Uiso calc R 1
C C11 0.7699(3) 0.8495(3) 0.3670(3) 0.0444(8) Uani d . 1
C C12 0.6991(3) 0.6924(3) 0.3086(3) 0.0454(8) Uani d . 1
C C13 0.7843(4) 0.6204(3) 0.3042(3) 0.0598(9) Uani d . 1
H H13 0.8844 0.6684 0.3422 0.072 Uiso calc R 1
C C14 0.7212(5) 0.4764(4) 0.2431(3) 0.0742(11) Uani d . 1
H H14 0.7797 0.4285 0.2394 0.089 Uiso calc R 1
C C15 0.5742(5) 0.4042(4) 0.1882(3) 0.0771(12) Uani d . 1
H H15 0.5326 0.3077 0.1468 0.093 Uiso calc R 1
C C16 0.4879(4) 0.4750(4) 0.1947(4) 0.0891(13) Uani d . 1
H H16 0.3872 0.4258 0.1584 0.107 Uiso calc R 1
C C17 0.5498(4) 0.6186(4) 0.2546(3) 0.0736(11) Uani d . 1
H H17 0.4906 0.6659 0.2587 0.088 Uiso calc R 1
C C18 0.6857(5) 0.7944(4) 0.5652(3) 0.0857(12) Uani d . 1
H H18A 0.7520 0.7620 0.6039 0.103 Uiso calc R 1
H H18B 0.5967 0.7092 0.5190 0.103 Uiso calc R 1
C C19 0.6430(4) 0.8777(3) 0.6613(3) 0.0514(8) Uani d . 1
C C20 0.7301(4) 0.9400(3) 0.7741(3) 0.0590(9) Uani d . 1
H H20 0.8157 0.9289 0.7920 0.071 Uiso calc R 1
C C21 0.6944(5) 1.0199(4) 0.8633(3) 0.0768(12) Uani d . 1
H H21 0.7545 1.0621 0.9406 0.092 Uiso calc R 1
C C22 0.5695(7) 1.0345(5) 0.8346(5) 0.0899(15) Uani d . 1
C C23 0.4815(5) 0.9747(5) 0.7238(6) 0.1051(16) Uani d . 1
H H23 0.3964 0.9866 0.7060 0.126 Uiso calc R 1
C C24 0.5180(4) 0.8963(4) 0.6376(4) 0.0825(12) Uani d . 1
H H24 0.4566 0.8544 0.5609 0.099 Uiso calc R 1

loop_
_atom_site_aniso_label
_atom_site_aniso_U_11
_atom_site_aniso_U_22
_atom_site_aniso_U_33
_atom_site_aniso_U_12
_atom_site_aniso_U_13
_atom_site_aniso_U_23
F1 0.286(4) 0.131(2) 0.190(3) 0.140(3) 0.171(3) 0.069(2)
O1 0.109(2) 0.0441(14) 0.0410(14) 0.0251(13) 0.0179(13) 0.0020(11)
N1 0.0566(17) 0.0372(16) 0.0391(16) 0.0171(13) 0.0117(13) 0.0056(12)
N2 0.0621(18) 0.0411(16) 0.0451(17) 0.0213(14) 0.0150(13) 0.0070(13)
N3 0.109(2) 0.0407(16) 0.0506(19) 0.0231(16) 0.0283(16) 0.0124(14)
C1 0.078(3) 0.048(2) 0.065(2) 0.0262(19) 0.0189(19) 0.0173(18)
C2 0.091(3) 0.064(3) 0.096(3) 0.028(2) 0.028(2) 0.041(2)
C3 0.075(3) 0.048(2) 0.117(4) 0.022(2) 0.032(3) 0.029(3)
C4 0.077(3) 0.046(2) 0.092(3) 0.019(2) 0.022(2) 0.005(2)
C5 0.075(2) 0.036(2) 0.068(3) 0.0146(18) 0.0144(19) 0.0070(18)
C6 0.0460(19) 0.0351(19) 0.058(2) 0.0188(15) 0.0148(16) 0.0119(16)
C7 0.054(2) 0.046(2) 0.043(2) 0.0216(17) 0.0090(16) 0.0106(17)
C8 0.0469(19) 0.0357(18) 0.0371(18) 0.0180(15) 0.0086(14) 0.0050(14)
C9 0.0459(19) 0.0389(19) 0.045(2) 0.0165(16) 0.0052(15) 0.0017(15)
C10 0.104(3) 0.055(2) 0.049(2) 0.028(2) 0.0219(19) 0.0050(17)
C11 0.053(2) 0.0430(19) 0.0382(19) 0.0234(16) 0.0092(15) 0.0056(15)
C12 0.049(2) 0.0374(18) 0.0473(19) 0.0177(16) 0.0104(15) 0.0094(14)
C13 0.060(2) 0.049(2) 0.066(2) 0.0254(19) 0.0011(18) 0.0056(17)
C14 0.083(3) 0.050(2) 0.092(3) 0.036(2) 0.013(2) 0.009(2)
C15 0.087(3) 0.037(2) 0.088(3) 0.014(2) 0.017(2) 0.0004(19)
C16 0.062(3) 0.060(3) 0.108(3) 0.009(2) -0.007(2) -0.013(2)
C17 0.053(2) 0.058(2) 0.097(3) 0.023(2) 0.001(2) -0.005(2)
C18 0.141(4) 0.064(2) 0.069(3) 0.049(2) 0.053(2) 0.033(2)
C19 0.061(2) 0.051(2) 0.044(2) 0.0227(18) 0.0157(17) 0.0199(16)
C20 0.055(2) 0.067(2) 0.065(2) 0.0330(19) 0.0136(19) 0.0240(19)
C21 0.108(3) 0.058(2) 0.055(2) 0.028(2) 0.013(2) 0.0167(19)
C22 0.134(5) 0.074(3) 0.108(4) 0.070(3) 0.079(3) 0.044(3)
C23 0.078(3) 0.114(4) 0.162(5) 0.064(3) 0.046(4) 0.061(4)
C24 0.070(3) 0.080(3) 0.087(3) 0.030(2) -0.011(2) 0.019(2)

loop_
_atom_type_symbol
_atom_type_description
_atom_type_scat_dispersion_real
_atom_type_scat_dispersion_imag
_atom_type_scat_source
C C 0.0033 0.0016 'International Tables Vol C Tables 4.2.6.8 and 6.1.1.4'
H H 0.0000 0.0000 'International Tables Vol C Tables 4.2.6.8 and 6.1.1.4'
N N 0.0061 0.0033 'International Tables Vol C Tables 4.2.6.8 and 6.1.1.4'
O O 0.0106 0.0060 'International Tables Vol C Tables 4.2.6.8 and 6.1.1.4'
F F 0.0171 0.0103 'International Tables Vol C Tables 4.2.6.8 and 6.1.1.4'

loop_
_geom_angle_atom_site_label_1
_geom_angle_atom_site_label_2
_geom_angle_atom_site_label_3
_geom_angle
C7 N1 N2 111.7(2)
C7 N1 C6 129.3(2)
N2 N1 C6 119.0(2)
C9 N2 N1 106.4(2)
C11 N3 C18 127.7(3)
C11 N3 H3A 116.2
C18 N3 H3A 116.2
C6 C1 C2 120.0(3)
C6 C1 H1 120.0
C2 C1 H1 120.0
C3 C2 C1 120.6(4)
C3 C2 H2 119.7
C1 C2 H2 119.7
C4 C3 C2 119.4(4)
C4 C3 H3 120.3
C2 C3 H3 120.3
C3 C4 C5 120.4(4)
C3 C4 H4 119.8
C5 C4 H4 119.8
C6 C5 C4 120.2(3)
C6 C5 H5 119.9
C4 C5 H5 119.9
C1 C6 C5 119.3(3)
C1 C6 N1 119.8(3)
C5 C6 N1 120.9(3)
O1 C7 N1 126.3(3)
O1 C7 C8 128.9(3)
N1 C7 C8 104.8(2)
C11 C8 C9 131.6(3)
C11 C8 C7 122.4(3)
C9 C8 C7 105.7(3)
N2 C9 C8 111.5(2)
N2 C9 C10 119.1(3)
C8 C9 C10 129.5(3)
C9 C10 H10A 109.5
C9 C10 H10B 109.5
H10A C10 H10B 109.5
C9 C10 H10C 109.5
H10A C10 H10C 109.5
H10B C10 H10C 109.5
N3 C11 C8 118.4(3)
N3 C11 C12 119.5(3)
C8 C11 C12 122.0(3)
C13 C12 C17 119.3(3)
C13 C12 C11 119.7(3)
C17 C12 C11 121.0(3)
C12 C13 C14 120.0(3)
C12 C13 H13 120.0
C14 C13 H13 120.0
C15 C14 C13 120.6(3)
C15 C14 H14 119.7
C13 C14 H14 119.7
C14 C15 C16 119.5(3)
C14 C15 H15 120.2
C16 C15 H15 120.2
C15 C16 C17 120.3(4)
C15 C16 H16 119.8
C17 C16 H16 119.8
C16 C17 C12 120.2(3)
C16 C17 H17 119.9
C12 C17 H17 119.9
N3 C18 C19 109.1(3)
N3 C18 H18A 109.9
C19 C18 H18A 109.9
N3 C18 H18B 109.9
C19 C18 H18B 109.9
H18A C18 H18B 108.3
C20 C19 C24 117.8(3)
C20 C19 C18 120.6(3)
C24 C19 C18 121.6(4)
C19 C20 C21 121.5(3)
C19 C20 H20 119.3
C21 C20 H20 119.3
C22 C21 C20 118.0(4)
C22 C21 H21 121.0
C20 C21 H21 121.0
C23 C22 F1 119.7(5)
C23 C22 C21 121.9(4)
F1 C22 C21 118.4(5)
C22 C23 C24 119.2(4)
C22 C23 H23 120.4
C24 C23 H23 120.4
C23 C24 C19 121.6(4)
C23 C24 H24 119.2
C19 C24 H24 119.2

loop_
_geom_bond_atom_site_label_1
_geom_bond_atom_site_label_2
_geom_bond_distance
_geom_bond_publ_flag
F1 C22 1.352(4) ?
O1 C7 1.252(3) y
N1 C7 1.379(4) ?
N1 N2 1.401(3) ?
N1 C6 1.419(4) ?
N2 C9 1.309(3) ?
N3 C11 1.325(3) y
N3 C18 1.465(4) ?
N3 H3A 0.8600 ?
C1 C6 1.376(4) ?
C1 C2 1.384(4) ?
C1 H1 0.9300 ?
C2 C3 1.373(5) ?
C2 H2 0.9300 ?
C3 C4 1.367(5) ?
C3 H3 0.9300 ?
C4 C5 1.384(4) ?
C4 H4 0.9300 ?
C5 C6 1.377(4) ?
C5 H5 0.9300 ?
C7 C8 1.432(4) y
C8 C11 1.398(4) y
C8 C9 1.429(4) ?
C9 C10 1.491(4) ?
C10 H10A 0.9600 ?
C10 H10B 0.9600 ?
C10 H10C 0.9600 ?
C11 C12 1.484(4) ?
C12 C13 1.372(4) ?
C12 C17 1.379(4) ?
C13 C14 1.384(4) ?
C13 H13 0.9300 ?
C14 C15 1.363(5) ?
C14 H14 0.9300 ?
C15 C16 1.372(5) ?
C15 H15 0.9300 ?
C16 C17 1.378(4) ?
C16 H16 0.9300 ?
C17 H17 0.9300 ?
C18 C19 1.502(4) ?
C18 H18A 0.9700 ?
C18 H18B 0.9700 ?
C19 C20 1.355(4) ?
C19 C24 1.369(5) ?
C20 C21 1.388(5) ?
C20 H20 0.9300 ?
C21 C22 1.352(6) ?
C21 H21 0.9300 ?
C22 C23 1.340(6) ?
C23 C24 1.360(6) ?
C23 H23 0.9300 ?
C24 H24 0.9300 ?

loop_
_geom_hbond_atom_site_label_D
_geom_hbond_atom_site_label_H
_geom_hbond_atom_site_label_A
_geom_hbond_site_symmetry_A
_geom_hbond_distance_DH
_geom_hbond_distance_HA
_geom_hbond_distance_DA
_geom_hbond_angle_DHA
N3 H3A O1 . 0.86 1.97 2.695(3) 140.9
C1 H1 N2 . 0.93 2.46 2.791(4) 101.3
C5 H5 O1 . 0.93 2.30 2.924(4) 124.3
C13 H13 O1 2_776 0.93 2.60 3.430(4) 149

loop_
_geom_torsion_atom_site_label_1
_geom_torsion_atom_site_label_2
_geom_torsion_atom_site_label_3
_geom_torsion_atom_site_label_4
_geom_torsion
C7 N1 N2 C9 -0.5(3)
C6 N1 N2 C9 -179.3(2)
C6 C1 C2 C3 -0.6(5)
C1 C2 C3 C4 0.7(6)
C2 C3 C4 C5 0.0(6)
C3 C4 C5 C6 -0.6(5)
C2 C1 C6 C5 0.0(5)
C2 C1 C6 N1 -179.9(3)
C4 C5 C6 C1 0.6(5)
C4 C5 C6 N1 -179.5(3)
C7 N1 C6 C1 -168.6(3)
N2 N1 C6 C1 10.0(4)
C7 N1 C6 C5 11.5(5)
N2 N1 C6 C5 -169.9(3)
N2 N1 C7 O1 -178.0(3)
C6 N1 C7 O1 0.6(5)
N2 N1 C7 C8 0.8(3)
C6 N1 C7 C8 179.4(3)
O1 C7 C8 C11 3.4(5)
N1 C7 C8 C11 -175.3(3)
O1 C7 C8 C9 178.0(3)
N1 C7 C8 C9 -0.7(3)
N1 N2 C9 C8 0.0(3)
N1 N2 C9 C10 -179.6(2)
C11 C8 C9 N2 174.4(3)
C7 C8 C9 N2 0.5(3)
C11 C8 C9 C10 -6.1(5)
C7 C8 C9 C10 -179.9(3)
C18 N3 C11 C8 178.4(3)
C18 N3 C11 C12 -0.6(5)
C9 C8 C11 N3 -174.6(3)
C7 C8 C11 N3 -1.6(4)
C9 C8 C11 C12 4.4(5)
C7 C8 C11 C12 177.4(3)
N3 C11 C12 C13 -96.9(4)
C8 C11 C12 C13 84.1(4)
N3 C11 C12 C17 85.5(4)
C8 C11 C12 C17 -93.4(4)
C17 C12 C13 C14 1.7(5)
C11 C12 C13 C14 -175.9(3)
C12 C13 C14 C15 -0.8(5)
C13 C14 C15 C16 -0.5(6)
C14 C15 C16 C17 0.9(6)
C15 C16 C17 C12 0.0(6)
C13 C12 C17 C16 -1.3(5)
C11 C12 C17 C16 176.2(3)
C11 N3 C18 C19 -154.7(3)
N3 C18 C19 C20 -98.3(4)
N3 C18 C19 C24 80.2(4)
C24 C19 C20 C21 0.2(5)
C18 C19 C20 C21 178.7(3)
C19 C20 C21 C22 -0.2(5)
C20 C21 C22 C23 -0.1(6)
C20 C21 C22 F1 -178.5(3)
F1 C22 C23 C24 178.8(4)
C21 C22 C23 C24 0.3(7)
C22 C23 C24 C19 -0.3(7)
C20 C19 C24 C23 0.1(6)
C18 C19 C24 C23 -178.4(4)

loop_
_cod_related_entry_id
_cod_related_entry_database
_cod_related_entry_code
1 ChemSpider 21179043
